data_7105507
loop_
_publ_author_name
'Duhovi\'c, Selma'
'Khan, Saeed'
'Diaconescu, Paula L.'

_publ_section_title
;
 In situ generation of uranium alkyl complexes
;
_journal_issue 19
_journal_name_full 'Chemical Communications'
_journal_page_first 3390
_journal_page_last 3392
_journal_paper_doi 10.1039/b927264j
_journal_volume 46
_journal_year 2010
_chemical_formula_moiety 'C62 H82 N6 U, 0.8(C6 H14)'
_chemical_formula_sum 'C66.8 H93.2 N6 U'
_chemical_formula_weight 1218.30
_chemical_name_systematic
;
?
;
_space_group_IT_number 15
_symmetry_cell_setting monoclinic
_symmetry_space_group_name_Hall '-C 2yc'
_symmetry_space_group_name_H-M 'C 1 2/c 1'
_atom_sites_solution_hydrogens geom
_atom_sites_solution_primary direct
_atom_sites_solution_secondary difmap
_audit_creation_method SHELXL-97
_cell_angle_alpha 90.00
_cell_angle_beta 108.9640(10)
_cell_angle_gamma 90.00
_cell_formula_units_Z 4
_cell_length_a 19.828(2)
_cell_length_b 22.158(2)
_cell_length_c 14.7466(16)
_cell_measurement_reflns_used 9954
_cell_measurement_temperature 100(2)
_cell_measurement_theta_max 29.81
_cell_measurement_theta_min 4.09
_cell_volume 6127.2(11)
_computing_cell_refinement 'Bruker SMART'
_computing_data_collection 'Bruker SMART'
_computing_data_reduction 'Bruker SAINT'
_computing_molecular_graphics 'Bruker SHELXTL'
_computing_publication_material 'Bruker SHELXTL'
_computing_structure_refinement 'Bruker SHELXTL'
_computing_structure_solution 'Bruker SHELXTL'
_diffrn_ambient_temperature 100(2)
_diffrn_measured_fraction_theta_full 0.995
_diffrn_measured_fraction_theta_max 0.941
_diffrn_measurement_device_type 'CCD area detector'
_diffrn_measurement_method 'phi and omega scans'
_diffrn_radiation_monochromator graphite
_diffrn_radiation_source 'fine-focus sealed tube'
_diffrn_radiation_type MoK\a
_diffrn_radiation_wavelength 0.71073
_diffrn_reflns_av_R_equivalents 0.0281
_diffrn_reflns_av_sigmaI/netI 0.0308
_diffrn_reflns_limit_h_max 27
_diffrn_reflns_limit_h_min -27
_diffrn_reflns_limit_k_max 31
_diffrn_reflns_limit_k_min -31
_diffrn_reflns_limit_l_max 21
_diffrn_reflns_limit_l_min -21
_diffrn_reflns_number 30421
_diffrn_reflns_theta_full 25.00
_diffrn_reflns_theta_max 30.79
_diffrn_reflns_theta_min 3.72
_exptl_absorpt_coefficient_mu 2.692
_exptl_absorpt_correction_T_max 0.8772
_exptl_absorpt_correction_T_min 0.7464
_exptl_absorpt_correction_type multi-scan
_exptl_absorpt_process_details 'Sadabs (Bruker)'
_exptl_crystal_colour gold
_exptl_crystal_density_diffrn 1.321
_exptl_crystal_density_method 'not measured'
_exptl_crystal_description block
_exptl_crystal_F_000 2512
_exptl_crystal_size_max 0.10
_exptl_crystal_size_mid 0.10
_exptl_crystal_size_min 0.05
_refine_diff_density_max 1.308
_refine_diff_density_min -0.930
_refine_diff_density_rms 0.099
_refine_ls_extinction_method none
_refine_ls_goodness_of_fit_ref 1.077
_refine_ls_hydrogen_treatment constr
_refine_ls_matrix_type full
_refine_ls_number_parameters 336
_refine_ls_number_reflns 9049
_refine_ls_number_restraints 13
_refine_ls_restrained_S_all 1.087
_refine_ls_R_factor_all 0.0305
_refine_ls_R_factor_gt 0.0255
_refine_ls_shift/su_max 0.005
_refine_ls_shift/su_mean 0.000
_refine_ls_structure_factor_coef Fsqd
_refine_ls_weighting_details 'calc w=1/[\s^2^(Fo^2^)+(0.0362P)^2^+5.0346P] where P=(Fo^2^+2Fc^2^)/3'
_refine_ls_weighting_scheme calc
_refine_ls_wR_factor_gt 0.0633
_refine_ls_wR_factor_ref 0.0651
_reflns_number_gt 8262
_reflns_number_total 9049
_reflns_threshold_expression >2sigma(I)
_cod_data_source_file b927264j.txt
_cod_data_source_block 1py2-U
_cod_depositor_comments
;
The following automatic conversions were performed:
'_symmetry_cell_setting' value 'Monoclinic' changed to 'monoclinic'
according to '/home/saulius/struct/CIF-dictionaries/cif_core.dic'
dictionary named 'cif_core.dic' version 2.4.1 from 2010-06-29.

Automatic conversion script
Id: cif_fix_enum 1527 2010-12-29 10:47:43Z saulius 
;
_cod_original_cell_volume 6127.3(11)
_cod_original_sg_symbol_H-M 'C 2/c'
_cod_original_formula_sum 'C66.80 H93.20 N6 U'
_cod_database_code 7105507

loop_
_symmetry_equiv_pos_as_xyz
'x, y, z'
'-x, y, -z+1/2'
'x+1/2, y+1/2, z'
'-x+1/2, y+1/2, -z+1/2'
'-x, -y, -z'
'x, -y, z-1/2'
'-x+1/2, -y+1/2, -z'
'x+1/2, -y+1/2, z-1/2'

loop_
_atom_site_label
_atom_site_type_symbol
_atom_site_fract_x
_atom_site_fract_y
_atom_site_fract_z
_atom_site_U_iso_or_equiv
_atom_site_adp_type
_atom_site_occupancy
_atom_site_symmetry_multiplicity
_atom_site_calc_flag
_atom_site_refinement_flags
_atom_site_disorder_assembly
_atom_site_disorder_group
U1 U 0.5000 0.675365(5) 0.7500 0.01147(4) Uani 1 2 d S . .
N2 N 0.59232(9) 0.63164(8) 0.89549(12) 0.0137(3) Uani 1 1 d . . .
N3 N 0.60553(10) 0.73282(8) 0.80826(13) 0.0172(3) Uani 1 1 d . . .
N1 N 0.54629(9) 0.60551(8) 0.66850(13) 0.0167(3) Uani 1 1 d . . .
C8 C 0.66093(12) 0.81611(10) 0.74211(17) 0.0205(4) Uani 1 1 d . . .
C7 C 0.61718(11) 0.79589(10) 0.79524(16) 0.0175(4) Uani 1 1 d . . .
C1 C 0.65839(11) 0.65463(10) 0.92923(15) 0.0157(4) Uani 1 1 d . . .
C12 C 0.58692(12) 0.83893(10) 0.84220(16) 0.0193(4) Uani 1 1 d . . .
C5 C 0.57679(11) 0.57962(10) 0.93206(15) 0.0156(4) Uani 1 1 d . . .
C2 C 0.71008(12) 0.62898(10) 1.00751(16) 0.0195(4) Uani 1 1 d . . .
H2A H 0.7554 0.6476 1.0344 0.023 Uiso 1 1 calc R . .
C9 C 0.67116(13) 0.87837(11) 0.73458(17) 0.0234(5) Uani 1 1 d . . .
H9A H 0.7008 0.8921 0.6996 0.028 Uiso 1 1 calc R . .
C4 C 0.62724(12) 0.54965(11) 1.00586(16) 0.0202(4) Uani 1 1 d . . .
H4A H 0.6163 0.5121 1.0289 0.024 Uiso 1 1 calc R . .
C6 C 0.67215(12) 0.70511(10) 0.86995(17) 0.0199(4) Uani 1 1 d . . .
H6A H 0.7016 0.7363 0.9129 0.024 Uiso 1 1 calc R . .
H6B H 0.6994 0.6894 0.8294 0.024 Uiso 1 1 calc R . .
C3 C 0.69408(12) 0.57555(11) 1.04547(16) 0.0211(4) Uani 1 1 d . . .
H3A H 0.7287 0.5569 1.0983 0.025 Uiso 1 1 calc R . .
C10 C 0.63930(13) 0.91997(11) 0.77657(18) 0.0253(5) Uani 1 1 d . . .
H10A H 0.6459 0.9619 0.7691 0.030 Uiso 1 1 calc R . .
C11 C 0.59739(13) 0.90021(11) 0.83006(17) 0.0239(5) Uani 1 1 d . . .
H11A H 0.5754 0.9291 0.8590 0.029 Uiso 1 1 calc RD . .
C13 C 0.55001(13) 0.81951(10) 0.91361(17) 0.0211(4) Uani 1 1 d . . .
H13A H 0.5188 0.7841 0.8858 0.025 Uiso 1 1 calc R . .
C16 C 0.69960(13) 0.77337(12) 0.69509(18) 0.0250(5) Uani 1 1 d . . .
H16A H 0.6767 0.7327 0.6892 0.030 Uiso 1 1 calc R . .
C14 C 0.60581(13) 0.79920(12) 1.00750(18) 0.0260(5) Uani 1 1 d . . .
H14A H 0.6308 0.7635 0.9955 0.039 Uiso 1 1 calc R . .
H14B H 0.5821 0.7893 1.0545 0.039 Uiso 1 1 calc R . .
H14C H 0.6402 0.8318 1.0325 0.039 Uiso 1 1 calc R . .
C15 C 0.50361(14) 0.86843(12) 0.93556(19) 0.0287(5) Uani 1 1 d . . .
H15A H 0.4708 0.8844 0.8754 0.043 Uiso 1 1 calc R . .
H15B H 0.5340 0.9011 0.9715 0.043 Uiso 1 1 calc R . .
H15C H 0.4762 0.8513 0.9739 0.043 Uiso 1 1 calc R . .
C17 C 0.77885(14) 0.76712(14) 0.7560(2) 0.0338(6) Uani 1 1 d . . .
H17A H 0.7826 0.7554 0.8215 0.051 Uiso 1 1 calc R . .
H17B H 0.8031 0.8058 0.7573 0.051 Uiso 1 1 calc R . .
H17C H 0.8013 0.7362 0.7278 0.051 Uiso 1 1 calc R . .
C18 C 0.69686(16) 0.79460(14) 0.5941(2) 0.0350(6) Uani 1 1 d . . .
H18A H 0.6477 0.8050 0.5565 0.052 Uiso 1 1 calc R . .
H18B H 0.7138 0.7621 0.5619 0.052 Uiso 1 1 calc R . .
H18C H 0.7274 0.8302 0.5999 0.052 Uiso 1 1 calc R . .
C19 C 0.60776(12) 0.60673(10) 0.63632(16) 0.0191(4) Uani 1 1 d . . .
C27 C 0.68093(12) 0.54476(12) 0.78315(17) 0.0238(5) Uani 1 1 d . . .
H27A H 0.6518 0.5664 0.8170 0.029 Uiso 1 1 calc R . .
C25 C 0.53225(13) 0.65810(11) 0.47871(18) 0.0241(5) Uani 1 1 d . . .
H25A H 0.4976 0.6610 0.5150 0.029 Uiso 1 1 calc R . .
C24 C 0.60197(13) 0.63265(11) 0.54644(18) 0.0226(5) Uani 1 1 d . . .
C20 C 0.67299(12) 0.57907(11) 0.69097(17) 0.0222(5) Uani 1 1 d . . .
C21 C 0.73056(13) 0.58093(13) 0.6559(2) 0.0308(6) Uani 1 1 d . . .
H21A H 0.7748 0.5638 0.6932 0.037 Uiso 1 1 calc R . .
C23 C 0.66115(15) 0.63218(12) 0.5145(2) 0.0314(6) Uani 1 1 d . . .
H23A H 0.6572 0.6496 0.4542 0.038 Uiso 1 1 calc R . .
C28 C 0.75766(14) 0.54169(14) 0.8525(2) 0.0347(6) Uani 1 1 d . . .
H28A H 0.7775 0.5825 0.8645 0.052 Uiso 1 1 calc R . .
H28B H 0.7867 0.5171 0.8241 0.052 Uiso 1 1 calc R . .
H28C H 0.7578 0.5235 0.9131 0.052 Uiso 1 1 calc R . .
C26 C 0.54010(16) 0.72089(13) 0.4406(2) 0.0365(6) Uani 1 1 d . . .
H26A H 0.4951 0.7327 0.3921 0.055 Uiso 1 1 calc R . .
H26B H 0.5782 0.7203 0.4117 0.055 Uiso 1 1 calc R . .
H26C H 0.5521 0.7500 0.4935 0.055 Uiso 1 1 calc R . .
C22 C 0.72490(15) 0.60699(13) 0.5687(2) 0.0359(6) Uani 1 1 d . . .
H22A H 0.7647 0.6075 0.5463 0.043 Uiso 1 1 calc R . .
C29 C 0.49697(11) 0.55680(10) 0.61953(16) 0.0175(4) Uani 1 1 d . . .
H29A H 0.4946 0.5263 0.6675 0.021 Uiso 1 1 calc R . .
H29B H 0.5159 0.5367 0.5729 0.021 Uiso 1 1 calc R . .
C30 C 0.65142(14) 0.48022(12) 0.76323(18) 0.0280(5) Uani 1 1 d . . .
H30A H 0.6018 0.4816 0.7207 0.042 Uiso 1 1 calc R . .
H30B H 0.6535 0.4608 0.8238 0.042 Uiso 1 1 calc R . .
H30C H 0.6801 0.4571 0.7325 0.042 Uiso 1 1 calc R . .
C31 C 0.50027(16) 0.61595(13) 0.39316(19) 0.0348(6) Uani 1 1 d . . .
H31A H 0.4923 0.5760 0.4164 0.052 Uiso 1 1 calc R . .
H31B H 0.5333 0.6124 0.3563 0.052 Uiso 1 1 calc R . .
H31C H 0.4548 0.6325 0.3520 0.052 Uiso 1 1 calc R . .
C1S C 0.5956(6) 1.0538(4) 0.9541(7) 0.158(3) Uiso 0.80 1 d PD . .
H1S1 H 0.5944 1.0100 0.9444 0.237 Uiso 0.40 1 calc PRD A 1
H1S2 H 0.5613 1.0650 0.9863 0.237 Uiso 0.40 1 calc PR A 1
H1S3 H 0.6436 1.0661 0.9937 0.237 Uiso 0.40 1 calc PR A 1
H1S4 H 0.6206 1.0153 0.9573 0.237 Uiso 0.40 1 calc PR A 2
H1S5 H 0.5805 1.0581 1.0108 0.237 Uiso 0.40 1 calc PR A 2
H1S6 H 0.6276 1.0871 0.9520 0.237 Uiso 0.40 1 calc PR A 2
C2S C 0.5764(9) 1.0849(9) 0.8592(10) 0.158(3) Uiso 0.40 1 d PD B 1
H2S1 H 0.6097 1.0727 0.8250 0.189 Uiso 0.40 1 calc PR B 1
H2S2 H 0.5797 1.1292 0.8685 0.189 Uiso 0.40 1 calc PR B 1
C3S C 0.5012(6) 1.0674(11) 0.8015(4) 0.158(3) Uiso 0.40 1 d PD . 1
H3S1 H 0.4896 1.0268 0.8205 0.189 Uiso 0.40 1 calc PR . 1
H3S2 H 0.4667 1.0968 0.8114 0.189 Uiso 0.40 1 calc PR . 1
C4S C 0.5312(9) 1.0551(9) 0.8652(12) 0.158(3) Uiso 0.40 1 d PD B 2
H4S1 H 0.4884 1.0625 0.8842 0.189 Uiso 0.40 1 calc PR B 2
H4S2 H 0.5257 1.0150 0.8342 0.189 Uiso 0.40 1 calc PR B 2
C5S C 0.5342(6) 1.1022(9) 0.7931(7) 0.158(3) Uiso 0.40 1 d PD . 2
H5S1 H 0.5755 1.0941 0.7712 0.189 Uiso 0.40 1 calc PR . 2
H5S2 H 0.5410 1.1425 0.8238 0.189 Uiso 0.40 1 calc PR . 2

loop_
_atom_site_aniso_label
_atom_site_aniso_U_11
_atom_site_aniso_U_22
_atom_site_aniso_U_33
_atom_site_aniso_U_23
_atom_site_aniso_U_13
_atom_site_aniso_U_12
U1 0.01062(5) 0.01267(5) 0.01120(5) 0.000 0.00365(3) 0.000
N2 0.0133(8) 0.0158(8) 0.0121(8) 0.0000(6) 0.0043(6) -0.0010(6)
N3 0.0133(8) 0.0169(8) 0.0200(9) 0.0031(7) 0.0036(7) -0.0019(7)
N1 0.0127(8) 0.0203(9) 0.0172(8) -0.0037(7) 0.0050(7) 0.0013(7)
C8 0.0144(10) 0.0237(11) 0.0205(11) 0.0034(8) 0.0018(8) -0.0026(8)
C7 0.0134(9) 0.0176(10) 0.0182(10) 0.0033(8) 0.0004(7) -0.0031(8)
C1 0.0140(9) 0.0166(9) 0.0159(10) -0.0009(8) 0.0040(7) -0.0016(8)
C12 0.0143(10) 0.0199(10) 0.0199(11) 0.0019(8) 0.0003(8) -0.0026(8)
C5 0.0148(9) 0.0180(10) 0.0143(9) 0.0004(8) 0.0050(7) -0.0014(8)
C2 0.0141(9) 0.0231(11) 0.0186(10) -0.0004(8) 0.0018(8) -0.0021(8)
C9 0.0199(11) 0.0239(11) 0.0235(11) 0.0053(9) 0.0031(9) -0.0072(9)
C4 0.0184(10) 0.0224(10) 0.0184(10) 0.0052(8) 0.0042(8) -0.0027(8)
C6 0.0146(10) 0.0199(10) 0.0240(11) 0.0040(9) 0.0043(8) -0.0021(8)
C3 0.0176(10) 0.0273(11) 0.0157(10) 0.0043(9) 0.0018(8) 0.0015(9)
C10 0.0241(12) 0.0184(11) 0.0278(12) 0.0041(9) 0.0008(9) -0.0054(9)
C11 0.0229(11) 0.0199(11) 0.0250(12) 0.0007(9) 0.0024(9) -0.0011(9)
C13 0.0172(10) 0.0231(11) 0.0219(11) 0.0001(9) 0.0047(8) -0.0021(8)
C16 0.0218(11) 0.0269(12) 0.0280(12) 0.0048(10) 0.0104(9) -0.0020(9)
C14 0.0228(12) 0.0327(13) 0.0225(12) 0.0029(10) 0.0072(9) 0.0011(10)
C15 0.0229(12) 0.0319(13) 0.0309(13) -0.0013(10) 0.0082(10) 0.0022(10)
C17 0.0214(12) 0.0403(15) 0.0419(16) 0.0128(12) 0.0132(11) 0.0007(11)
C18 0.0387(15) 0.0416(16) 0.0289(14) 0.0045(12) 0.0171(12) -0.0018(13)
C19 0.0152(10) 0.0205(10) 0.0230(11) -0.0047(8) 0.0080(8) 0.0009(8)
C27 0.0182(11) 0.0317(12) 0.0205(11) -0.0049(9) 0.0049(8) 0.0079(9)
C25 0.0246(12) 0.0238(11) 0.0269(12) 0.0026(9) 0.0128(10) 0.0041(9)
C24 0.0215(11) 0.0207(11) 0.0280(12) -0.0003(9) 0.0114(9) 0.0026(9)
C20 0.0173(10) 0.0245(11) 0.0242(11) -0.0052(9) 0.0060(9) 0.0030(9)
C21 0.0176(11) 0.0341(14) 0.0425(15) 0.0010(12) 0.0124(10) 0.0070(10)
C23 0.0299(13) 0.0325(14) 0.0389(15) 0.0077(11) 0.0208(11) 0.0072(11)
C28 0.0214(12) 0.0499(17) 0.0283(13) -0.0080(12) 0.0019(10) 0.0113(11)
C26 0.0349(15) 0.0274(13) 0.0512(18) 0.0085(12) 0.0195(13) 0.0053(11)
C22 0.0252(13) 0.0398(16) 0.0507(17) 0.0074(13) 0.0235(12) 0.0086(11)
C29 0.0160(10) 0.0171(10) 0.0181(10) -0.0036(8) 0.0035(8) 0.0034(8)
C30 0.0305(13) 0.0281(12) 0.0225(12) 0.0014(10) 0.0047(9) 0.0066(10)
C31 0.0409(16) 0.0364(15) 0.0237(13) 0.0016(11) 0.0058(11) 0.0064(12)

loop_
_atom_type_symbol
_atom_type_description
_atom_type_scat_dispersion_real
_atom_type_scat_dispersion_imag
_atom_type_scat_source
C C 0.0033 0.0016 'International Tables Vol C Tables 4.2.6.8 and 6.1.1.4'
H H 0.0000 0.0000 'International Tables Vol C Tables 4.2.6.8 and 6.1.1.4'
N N 0.0061 0.0033 'International Tables Vol C Tables 4.2.6.8 and 6.1.1.4'
U U -9.6767 9.6646 'International Tables Vol C Tables 4.2.6.8 and 6.1.1.4'

loop_
_geom_angle_atom_site_label_1
_geom_angle_atom_site_label_2
_geom_angle_atom_site_label_3
_geom_angle
_geom_angle_site_symmetry_1
_geom_angle_site_symmetry_3
_geom_angle_publ_flag
N1 U1 N1 96.46(9) . 2_656 ?
N1 U1 N3 95.46(6) . . ?
N1 U1 N3 128.58(6) 2_656 . ?
N1 U1 N3 128.58(6) . 2_656 ?
N1 U1 N3 95.46(6) 2_656 2_656 ?
N3 U1 N3 114.70(9) . 2_656 ?
N1 U1 N2 66.61(6) . 2_656 ?
N1 U1 N2 83.36(6) 2_656 2_656 ?
N3 U1 N2 146.19(6) . 2_656 ?
N3 U1 N2 65.44(6) 2_656 2_656 ?
N1 U1 N2 83.36(6) . . ?
N1 U1 N2 66.61(6) 2_656 . ?
N3 U1 N2 65.44(6) . . ?
N3 U1 N2 146.19(6) 2_656 . ?
N2 U1 N2 134.74(8) 2_656 . ?
C1 N2 C5 119.88(18) . . ?
C1 N2 U1 121.46(14) . . ?
C5 N2 U1 118.16(13) . . ?
C7 N3 C6 109.68(17) . . ?
C7 N3 U1 129.56(13) . . ?
C6 N3 U1 120.74(13) . . ?
C19 N1 C29 110.38(17) . . ?
C19 N1 U1 132.41(14) . . ?
C29 N1 U1 115.43(13) . . ?
C9 C8 C7 119.0(2) . . ?
C9 C8 C16 118.0(2) . . ?
C7 C8 C16 123.0(2) . . ?
C8 C7 C12 119.2(2) . . ?
C8 C7 N3 122.3(2) . . ?
C12 C7 N3 118.4(2) . . ?
N2 C1 C2 121.3(2) . . ?
N2 C1 C6 114.09(18) . . ?
C2 C1 C6 124.34(19) . . ?
C11 C12 C7 119.1(2) . . ?
C11 C12 C13 119.2(2) . . ?
C7 C12 C13 121.3(2) . . ?
N2 C5 C4 121.5(2) . . ?
N2 C5 C29 113.37(18) . 2_656 ?
C4 C5 C29 124.96(19) . 2_656 ?
C3 C2 C1 118.6(2) . . ?
C3 C2 H2A 120.7 . . ?
C1 C2 H2A 120.7 . . ?
C10 C9 C8 121.6(2) . . ?
C10 C9 H9A 119.2 . . ?
C8 C9 H9A 119.2 . . ?
C5 C4 C3 118.7(2) . . ?
C5 C4 H4A 120.7 . . ?
C3 C4 H4A 120.7 . . ?
N3 C6 C1 112.02(18) . . ?
N3 C6 H6A 109.2 . . ?
C1 C6 H6A 109.2 . . ?
N3 C6 H6B 109.2 . . ?
C1 C6 H6B 109.2 . . ?
H6A C6 H6B 107.9 . . ?
C4 C3 C2 119.7(2) . . ?
C4 C3 H3A 120.2 . . ?
C2 C3 H3A 120.2 . . ?
C9 C10 C11 119.5(2) . . ?
C9 C10 H10A 120.3 . . ?
C11 C10 H10A 120.3 . . ?
C10 C11 C12 121.4(2) . . ?
C10 C11 H11A 119.3 . . ?
C12 C11 H11A 119.3 . . ?
C15 C13 C12 113.8(2) . . ?
C15 C13 C14 109.0(2) . . ?
C12 C13 C14 109.80(19) . . ?
C15 C13 H13A 108.0 . . ?
C12 C13 H13A 108.0 . . ?
C14 C13 H13A 108.0 . . ?
C8 C16 C17 111.1(2) . . ?
C8 C16 C18 112.6(2) . . ?
C17 C16 C18 107.4(2) . . ?
C8 C16 H16A 108.5 . . ?
C17 C16 H16A 108.5 . . ?
C18 C16 H16A 108.5 . . ?
C13 C14 H14A 109.5 . . ?
C13 C14 H14B 109.5 . . ?
H14A C14 H14B 109.5 . . ?
C13 C14 H14C 109.5 . . ?
H14A C14 H14C 109.5 . . ?
H14B C14 H14C 109.5 . . ?
C13 C15 H15A 109.5 . . ?
C13 C15 H15B 109.5 . . ?
H15A C15 H15B 109.5 . . ?
C13 C15 H15C 109.5 . . ?
H15A C15 H15C 109.5 . . ?
H15B C15 H15C 109.5 . . ?
C16 C17 H17A 109.5 . . ?
C16 C17 H17B 109.5 . . ?
H17A C17 H17B 109.5 . . ?
C16 C17 H17C 109.5 . . ?
H17A C17 H17C 109.5 . . ?
H17B C17 H17C 109.5 . . ?
C16 C18 H18A 109.5 . . ?
C16 C18 H18B 109.5 . . ?
H18A C18 H18B 109.5 . . ?
C16 C18 H18C 109.5 . . ?
H18A C18 H18C 109.5 . . ?
H18B C18 H18C 109.5 . . ?
C24 C19 C20 119.2(2) . . ?
C24 C19 N1 119.7(2) . . ?
C20 C19 N1 121.0(2) . . ?
C20 C27 C28 114.2(2) . . ?
C20 C27 C30 111.85(19) . . ?
C28 C27 C30 108.6(2) . . ?
C20 C27 H27A 107.3 . . ?
C28 C27 H27A 107.3 . . ?
C30 C27 H27A 107.3 . . ?
C24 C25 C26 113.5(2) . . ?
C24 C25 C31 111.0(2) . . ?
C26 C25 C31 108.5(2) . . ?
C24 C25 H25A 107.9 . . ?
C26 C25 H25A 107.9 . . ?
C31 C25 H25A 107.9 . . ?
C23 C24 C19 119.4(2) . . ?
C23 C24 C25 117.6(2) . . ?
C19 C24 C25 122.9(2) . . ?
C21 C20 C19 118.6(2) . . ?
C21 C20 C27 119.0(2) . . ?
C19 C20 C27 122.2(2) . . ?
C22 C21 C20 121.8(2) . . ?
C22 C21 H21A 119.1 . . ?
C20 C21 H21A 119.1 . . ?
C22 C23 C24 121.4(3) . . ?
C22 C23 H23A 119.3 . . ?
C24 C23 H23A 119.3 . . ?
C27 C28 H28A 109.5 . . ?
C27 C28 H28B 109.5 . . ?
H28A C28 H28B 109.5 . . ?
C27 C28 H28C 109.5 . . ?
H28A C28 H28C 109.5 . . ?
H28B C28 H28C 109.5 . . ?
C25 C26 H26A 109.5 . . ?
C25 C26 H26B 109.5 . . ?
H26A C26 H26B 109.5 . . ?
C25 C26 H26C 109.5 . . ?
H26A C26 H26C 109.5 . . ?
H26B C26 H26C 109.5 . . ?
C23 C22 C21 119.5(2) . . ?
C23 C22 H22A 120.3 . . ?
C21 C22 H22A 120.3 . . ?
N1 C29 C5 112.51(17) . 2_656 ?
N1 C29 H29A 109.1 . . ?
C5 C29 H29A 109.1 2_656 . ?
N1 C29 H29B 109.1 . . ?
C5 C29 H29B 109.1 2_656 . ?
H29A C29 H29B 107.8 . . ?
C27 C30 H30A 109.5 . . ?
C27 C30 H30B 109.5 . . ?
H30A C30 H30B 109.5 . . ?
C27 C30 H30C 109.5 . . ?
H30A C30 H30C 109.5 . . ?
H30B C30 H30C 109.5 . . ?
C25 C31 H31A 109.5 . . ?
C25 C31 H31B 109.5 . . ?
H31A C31 H31B 109.5 . . ?
C25 C31 H31C 109.5 . . ?
H31A C31 H31C 109.5 . . ?
H31B C31 H31C 109.5 . . ?
C2S C1S H1S1 109.5 . . ?
C4S C1S H1S1 85.4 . . ?
C2S C1S H1S2 109.5 . . ?
C4S C1S H1S2 83.8 . . ?
H1S1 C1S H1S2 109.5 . . ?
C2S C1S H1S3 109.5 . . ?
C4S C1S H1S3 154.1 . . ?
H1S1 C1S H1S3 109.5 . . ?
H1S2 C1S H1S3 109.5 . . ?
C2S C1S H1S4 114.7 . . ?
C4S C1S H1S4 109.5 . . ?
H1S2 C1S H1S4 128.0 . . ?
H1S3 C1S H1S4 80.4 . . ?
C2S C1S H1S5 134.3 . . ?
C4S C1S H1S5 109.5 . . ?
H1S1 C1S H1S5 102.8 . . ?
H1S3 C1S H1S5 88.3 . . ?
H1S4 C1S H1S5 109.5 . . ?
C2S C1S H1S6 66.1 . . ?
C4S C1S H1S6 109.5 . . ?
H1S1 C1S H1S6 136.5 . . ?
H1S2 C1S H1S6 112.6 . . ?
H1S4 C1S H1S6 109.5 . . ?
H1S5 C1S H1S6 109.5 . . ?
C1S C2S C3S 108.3(10) . . ?
C1S C2S H2S1 110.0 . . ?
C3S C2S H2S1 110.0 . . ?
C1S C2S H2S2 110.0 . . ?
C3S C2S H2S2 110.0 . . ?
H2S1 C2S H2S2 108.4 . . ?
C3S C3S C2S 105.8(11) 2_656 . ?
C3S C3S H3S1 110.6 2_656 . ?
C2S C3S H3S1 110.6 . . ?
C3S C3S H3S2 110.6 2_656 . ?
C2S C3S H3S2 110.6 . . ?
H3S1 C3S H3S2 108.7 . . ?
C1S C4S C5S 114.3(11) . . ?
C1S C4S H4S1 108.7 . . ?
C5S C4S H4S1 108.7 . . ?
C1S C4S H4S2 108.7 . . ?
C5S C4S H4S2 108.7 . . ?
H4S1 C4S H4S2 107.6 . . ?
C4S C5S C5S 111.1(11) . 2_656 ?
C4S C5S H5S1 109.4 . . ?
C5S C5S H5S1 109.4 2_656 . ?
C4S C5S H5S2 109.4 . . ?
C5S C5S H5S2 109.4 2_656 . ?
H5S1 C5S H5S2 108.0 . . ?

loop_
_geom_bond_atom_site_label_1
_geom_bond_atom_site_label_2
_geom_bond_distance
_geom_bond_site_symmetry_2
_geom_bond_publ_flag
U1 N1 2.3238(18) . ?
U1 N1 2.3238(18) 2_656 ?
U1 N3 2.3599(18) . ?
U1 N3 2.3599(18) 2_656 ?
U1 N2 2.5179(17) 2_656 ?
U1 N2 2.5179(17) . ?
N2 C1 1.341(3) . ?
N2 C5 1.350(3) . ?
N3 C7 1.439(3) . ?
N3 C6 1.473(3) . ?
N1 C19 1.445(3) . ?
N1 C29 1.478(3) . ?
C8 C9 1.404(3) . ?
C8 C7 1.417(3) . ?
C8 C16 1.520(4) . ?
C7 C12 1.421(3) . ?
C1 C2 1.392(3) . ?
C1 C6 1.498(3) . ?
C12 C11 1.394(3) . ?
C12 C13 1.527(3) . ?
C5 C4 1.385(3) . ?
C5 C29 1.500(3) 2_656 ?
C2 C3 1.390(3) . ?
C2 H2A 0.9500 . ?
C9 C10 1.374(4) . ?
C9 H9A 0.9500 . ?
C4 C3 1.387(3) . ?
C4 H4A 0.9500 . ?
C6 H6A 0.9900 . ?
C6 H6B 0.9900 . ?
C3 H3A 0.9500 . ?
C10 C11 1.389(4) . ?
C10 H10A 0.9500 . ?
C11 H11A 0.9500 . ?
C13 C15 1.523(3) . ?
C13 C14 1.532(3) . ?
C13 H13A 1.0000 . ?
C16 C17 1.542(4) . ?
C16 C18 1.546(4) . ?
C16 H16A 1.0000 . ?
C14 H14A 0.9800 . ?
C14 H14B 0.9800 . ?
C14 H14C 0.9800 . ?
C15 H15A 0.9800 . ?
C15 H15B 0.9800 . ?
C15 H15C 0.9800 . ?
C17 H17A 0.9800 . ?
C17 H17B 0.9800 . ?
C17 H17C 0.9800 . ?
C18 H18A 0.9800 . ?
C18 H18B 0.9800 . ?
C18 H18C 0.9800 . ?
C19 C24 1.415(3) . ?
C19 C20 1.421(3) . ?
C27 C20 1.520(3) . ?
C27 C28 1.534(3) . ?
C27 C30 1.537(4) . ?
C27 H27A 1.0000 . ?
C25 C24 1.526(3) . ?
C25 C26 1.527(4) . ?
C25 C31 1.532(4) . ?
C25 H25A 1.0000 . ?
C24 C23 1.399(3) . ?
C20 C21 1.398(3) . ?
C21 C22 1.381(4) . ?
C21 H21A 0.9500 . ?
C23 C22 1.375(4) . ?
C23 H23A 0.9500 . ?
C28 H28A 0.9800 . ?
C28 H28B 0.9800 . ?
C28 H28C 0.9800 . ?
C26 H26A 0.9800 . ?
C26 H26B 0.9800 . ?
C26 H26C 0.9800 . ?
C22 H22A 0.9500 . ?
C29 C5 1.500(3) 2_656 ?
C29 H29A 0.9900 . ?
C29 H29B 0.9900 . ?
C30 H30A 0.9800 . ?
C30 H30B 0.9800 . ?
C30 H30C 0.9800 . ?
C31 H31A 0.9800 . ?
C31 H31B 0.9800 . ?
C31 H31C 0.9800 . ?
C1S C2S 1.493(9) . ?
C1S C4S 1.503(9) . ?
C1S H1S1 0.9800 . ?
C1S H1S2 0.9800 . ?
C1S H1S3 0.9800 . ?
C1S H1S4 0.9800 . ?
C1S H1S5 0.9800 . ?
C1S H1S6 0.9800 . ?
C2S C3S 1.507(10) . ?
C2S H2S1 0.9900 . ?
C2S H2S2 0.9900 . ?
C3S C3S 1.505(10) 2_656 ?
C3S H3S1 0.9900 . ?
C3S H3S2 0.9900 . ?
C4S C5S 1.504(10) . ?
C4S H4S1 0.9900 . ?
C4S H4S2 0.9900 . ?
C5S C5S 1.529(10) 2_656 ?
C5S H5S1 0.9900 . ?
C5S H5S2 0.9900 . ?

loop_
_geom_torsion_atom_site_label_1
_geom_torsion_atom_site_label_2
_geom_torsion_atom_site_label_3
_geom_torsion_atom_site_label_4
_geom_torsion
_geom_torsion_site_symmetry_1
_geom_torsion_site_symmetry_2
_geom_torsion_site_symmetry_3
_geom_torsion_site_symmetry_4
_geom_torsion_publ_flag
N1 U1 N2 C1 90.20(16) . . . . ?
N1 U1 N2 C1 -169.79(18) 2_656 . . . ?
N3 U1 N2 C1 -8.92(15) . . . . ?
N3 U1 N2 C1 -107.16(17) 2_656 . . . ?
N2 U1 N2 C1 137.51(16) 2_656 . . . ?
N1 U1 N2 C5 -81.61(15) . . . . ?
N1 U1 N2 C5 18.40(14) 2_656 . . . ?
N3 U1 N2 C5 179.27(17) . . . . ?
N3 U1 N2 C5 81.04(18) 2_656 . . . ?
N2 U1 N2 C5 -34.30(14) 2_656 . . . ?
N1 U1 N3 C7 122.26(19) . . . . ?
N1 U1 N3 C7 -134.98(17) 2_656 . . . ?
N3 U1 N3 C7 -14.92(16) 2_656 . . . ?
N2 U1 N3 C7 67.3(2) 2_656 . . . ?
N2 U1 N3 C7 -157.6(2) . . . . ?
N1 U1 N3 C6 -59.62(17) . . . . ?
N1 U1 N3 C6 43.14(19) 2_656 . . . ?
N3 U1 N3 C6 163.20(18) 2_656 . . . ?
N2 U1 N3 C6 -114.59(16) 2_656 . . . ?
N2 U1 N3 C6 20.51(15) . . . . ?
N1 U1 N1 C19 -148.2(2) 2_656 . . . ?
N3 U1 N1 C19 -18.33(19) . . . . ?
N3 U1 N1 C19 109.49(19) 2_656 . . . ?
N2 U1 N1 C19 131.9(2) 2_656 . . . ?
N2 U1 N1 C19 -82.77(19) . . . . ?
N1 U1 N1 C29 48.72(13) 2_656 . . . ?
N3 U1 N1 C29 178.61(14) . . . . ?
N3 U1 N1 C29 -53.57(17) 2_656 . . . ?
N2 U1 N1 C29 -31.15(14) 2_656 . . . ?
N2 U1 N1 C29 114.17(15) . . . . ?
C9 C8 C7 C12 -2.2(3) . . . . ?
C16 C8 C7 C12 175.8(2) . . . . ?
C9 C8 C7 N3 -178.4(2) . . . . ?
C16 C8 C7 N3 -0.5(3) . . . . ?
C6 N3 C7 C8 68.3(3) . . . . ?
U1 N3 C7 C8 -113.4(2) . . . . ?
C6 N3 C7 C12 -107.9(2) . . . . ?
U1 N3 C7 C12 70.4(2) . . . . ?
C5 N2 C1 C2 -5.9(3) . . . . ?
U1 N2 C1 C2 -177.59(16) . . . . ?
C5 N2 C1 C6 168.50(19) . . . . ?
U1 N2 C1 C6 -3.2(3) . . . . ?
C8 C7 C12 C11 3.9(3) . . . . ?
N3 C7 C12 C11 -179.7(2) . . . . ?
C8 C7 C12 C13 -169.6(2) . . . . ?
N3 C7 C12 C13 6.8(3) . . . . ?
C1 N2 C5 C4 1.5(3) . . . . ?
U1 N2 C5 C4 173.48(16) . . . . ?
C1 N2 C5 C29 -174.39(19) . . . 2_656 ?
U1 N2 C5 C29 -2.5(2) . . . 2_656 ?
N2 C1 C2 C3 5.6(3) . . . . ?
C6 C1 C2 C3 -168.2(2) . . . . ?
C7 C8 C9 C10 -0.6(3) . . . . ?
C16 C8 C9 C10 -178.7(2) . . . . ?
N2 C5 C4 C3 3.0(3) . . . . ?
C29 C5 C4 C3 178.4(2) 2_656 . . . ?
C7 N3 C6 C1 148.45(19) . . . . ?
U1 N3 C6 C1 -30.0(2) . . . . ?
N2 C1 C6 N3 20.0(3) . . . . ?
C2 C1 C6 N3 -165.8(2) . . . . ?
C5 C4 C3 C2 -3.2(3) . . . . ?
C1 C2 C3 C4 -0.9(3) . . . . ?
C8 C9 C10 C11 1.8(4) . . . . ?
C9 C10 C11 C12 0.0(4) . . . . ?
C7 C12 C11 C10 -2.9(3) . . . . ?
C13 C12 C11 C10 170.8(2) . . . . ?
C11 C12 C13 C15 22.5(3) . . . . ?
C7 C12 C13 C15 -164.0(2) . . . . ?
C11 C12 C13 C14 -100.0(2) . . . . ?
C7 C12 C13 C14 73.5(3) . . . . ?
C9 C8 C16 C17 77.3(3) . . . . ?
C7 C8 C16 C17 -100.6(3) . . . . ?
C9 C8 C16 C18 -43.2(3) . . . . ?
C7 C8 C16 C18 138.9(2) . . . . ?
C29 N1 C19 C24 77.7(2) . . . . ?
U1 N1 C19 C24 -86.0(2) . . . . ?
C29 N1 C19 C20 -98.5(2) . . . . ?
U1 N1 C19 C20 97.8(2) . . . . ?
C20 C19 C24 C23 -2.0(3) . . . . ?
N1 C19 C24 C23 -178.2(2) . . . . ?
C20 C19 C24 C25 174.2(2) . . . . ?
N1 C19 C24 C25 -2.1(3) . . . . ?
C26 C25 C24 C23 -52.2(3) . . . . ?
C31 C25 C24 C23 70.3(3) . . . . ?
C26 C25 C24 C19 131.6(3) . . . . ?
C31 C25 C24 C19 -106.0(3) . . . . ?
C24 C19 C20 C21 3.0(3) . . . . ?
N1 C19 C20 C21 179.2(2) . . . . ?
C24 C19 C20 C27 -173.6(2) . . . . ?
N1 C19 C20 C27 2.6(3) . . . . ?
C28 C27 C20 C21 28.1(3) . . . . ?
C30 C27 C20 C21 -95.8(3) . . . . ?
C28 C27 C20 C19 -155.3(2) . . . . ?
C30 C27 C20 C19 80.8(3) . . . . ?
C19 C20 C21 C22 -2.2(4) . . . . ?
C27 C20 C21 C22 174.5(3) . . . . ?
C19 C24 C23 C22 0.1(4) . . . . ?
C25 C24 C23 C22 -176.3(3) . . . . ?
C24 C23 C22 C21 0.8(5) . . . . ?
C20 C21 C22 C23 0.3(5) . . . . ?
C19 N1 C29 C5 -123.8(2) . . . 2_656 ?
U1 N1 C29 C5 43.0(2) . . . 2_656 ?
C4S C1S C2S C3S 1.1(18) . . . . ?
C1S C2S C3S C3S -148.1(12) . . . 2_656 ?
C2S C1S C4S C5S -9.3(17) . . . . ?
C1S C4S C5S C5S -177.8(16) . . . 2_656 ?
